data_7049008
loop_
_publ_author_name
'Zhang, Sen-Yu'
'Li, Jie'
'Zhao, Sheng-Ze'
'Wang, Shi'
'Lu, Min-Ming'
'Li, Yong-Hua'
'Huang, Wei'

_publ_section_title
;
 Isolation of two bis(silyl)nickel complexes with Si-Si bond formation in
 a single-crystal-to-single-crystal fashion.
;
_journal_issue 10
_journal_name_full 'Dalton transactions (Cambridge, England : 2003)'
_journal_page_first 3433
_journal_page_last 3439
_journal_paper_doi 10.1039/c8dt04951c
_journal_volume 48
_journal_year 2019
_chemical_formula_moiety 'C26 H46 Ni P2 Si4'
_chemical_formula_sum 'C26 H46 Ni P2 Si4'
_chemical_formula_weight 591.64
_space_group_IT_number 116
_space_group_name_Hall 'P -4 -2c'
_space_group_name_H-M_alt 'P -4 c 2'
_symmetry_cell_setting tetragonal
_symmetry_space_group_name_Hall 'P -4 -2c'
_symmetry_space_group_name_H-M 'P -4 c 2'
_atom_sites_solution_hydrogens geom
_atom_sites_solution_primary direct
_atom_sites_solution_secondary difmap
_audit_creation_method SHELXL-97
_audit_update_record
;
2018-11-20 deposited with the CCDC.
2019-02-11 downloaded from the CCDC.
;
_cell_angle_alpha 90.00
_cell_angle_beta 90.00
_cell_angle_gamma 90.00
_cell_formula_units_Z 4
_cell_length_a 12.4689(8)
_cell_length_b 12.4689(8)
_cell_length_c 20.552(2)
_cell_measurement_reflns_used 3705
_cell_measurement_temperature 100(2)
_cell_measurement_theta_max 27.57
_cell_measurement_theta_min 2.64
_cell_volume 3195.3(4)
_computing_cell_refinement 'Bruker SMART'
_computing_data_collection 'Bruker SMART'
_computing_data_reduction 'Bruker SHELXTL'
_computing_molecular_graphics 'Bruker SHELXTL'
_computing_publication_material 'Bruker SHELXTL'
_computing_structure_refinement 'Bruker SHELXTL'
_computing_structure_solution 'Bruker SHELXTL'
_diffrn_ambient_temperature 100(2)
_diffrn_measured_fraction_theta_full 1.000
_diffrn_measured_fraction_theta_max 1.000
_diffrn_measurement_device_type 'CCD area detector'
_diffrn_measurement_method 'phi and omega scans'
_diffrn_radiation_monochromator graphite
_diffrn_radiation_source 'fine-focus sealed tube'
_diffrn_radiation_type MoK\a
_diffrn_radiation_wavelength 0.71073
_diffrn_reflns_av_R_equivalents 0.0556
_diffrn_reflns_av_sigmaI/netI 0.0521
_diffrn_reflns_limit_h_max 16
_diffrn_reflns_limit_h_min -16
_diffrn_reflns_limit_k_max 16
_diffrn_reflns_limit_k_min -16
_diffrn_reflns_limit_l_max 26
_diffrn_reflns_limit_l_min -26
_diffrn_reflns_number 31285
_diffrn_reflns_theta_full 27.57
_diffrn_reflns_theta_max 27.57
_diffrn_reflns_theta_min 1.63
_diffrn_standards_number 0
_exptl_absorpt_coefficient_mu 0.871
_exptl_absorpt_correction_T_max 0.758
_exptl_absorpt_correction_T_min 0.690
_exptl_absorpt_correction_type multi-scan
_exptl_absorpt_process_details 'Bruker SMART'
_exptl_crystal_colour colourless
_exptl_crystal_density_diffrn 1.230
_exptl_crystal_density_method 'not measured'
_exptl_crystal_description block
_exptl_crystal_F_000 1264
_exptl_crystal_size_max 0.50
_exptl_crystal_size_mid 0.48
_exptl_crystal_size_min 0.40
_refine_diff_density_max 0.490
_refine_diff_density_min -0.174
_refine_diff_density_rms 0.059
_refine_ls_abs_structure_details 'Flack H D (1983), Acta Cryst. A39, 876-881'
_refine_ls_abs_structure_Flack 0.226(12)
_refine_ls_extinction_method none
_refine_ls_goodness_of_fit_ref 0.891
_refine_ls_hydrogen_treatment mixed
_refine_ls_matrix_type full
_refine_ls_number_parameters 158
_refine_ls_number_reflns 3705
_refine_ls_number_restraints 0
_refine_ls_restrained_S_all 0.891
_refine_ls_R_factor_all 0.0326
_refine_ls_R_factor_gt 0.0256
_refine_ls_shift/su_max 0.001
_refine_ls_shift/su_mean 0.000
_refine_ls_structure_factor_coef Fsqd
_refine_ls_weighting_details 'calc w=1/[\s^2^(Fo^2^)+(0.0248P)^2^+0.0000P] where P=(Fo^2^+2Fc^2^)/3'
_refine_ls_weighting_scheme calc
_refine_ls_wR_factor_gt 0.0535
_refine_ls_wR_factor_ref 0.0542
_reflns_number_gt 3026
_reflns_number_total 3705
_reflns_threshold_expression >2sigma(I)
_cod_data_source_file c8dt04951c2.cif
_cod_data_source_block b
_cod_depositor_comments
;
The following automatic conversions were performed:

'_symmetry_cell_setting' value 'Tetragonal' changed to 'tetragonal'
according to
/home/data/users/saulius/crontab/automatic-downloads/rss-feeds/RSC/lib/dictionaries/cif_core.dic
dictionary named 'cif_core.dic' version 2.4.2 from 2011-04-26.

'_exptl_absorpt_correction_type' value 'MULTI-SCAN' changed to
'multi-scan' according to
/home/data/users/saulius/crontab/automatic-downloads/rss-feeds/RSC/lib/dictionaries/cif_core.dic
dictionary named 'cif_core.dic' version 2.4.2 from 2011-04-26.

Automatic conversion script
Id: cif_fix_values 4973 2017-02-22 13:04:09Z antanas 

 Adding full bibliography for 7049008--7049009.cif.
;
_cod_database_code 7049008

loop_
_symmetry_equiv_pos_as_xyz
'x, y, z'
'-x, -y, z'
'-y, -x, -z+1/2'
'y, x, -z+1/2'
'-x, y, z+1/2'
'x, -y, z+1/2'
'-y, x, -z'
'y, -x, -z'

loop_
_atom_site_label
_atom_site_type_symbol
_atom_site_fract_x
_atom_site_fract_y
_atom_site_fract_z
_atom_site_U_iso_or_equiv
_atom_site_adp_type
_atom_site_occupancy
_atom_site_symmetry_multiplicity
_atom_site_calc_flag
_atom_site_refinement_flags
C1 C 0.19556(17) 0.96407(19) 0.67907(12) 0.0257(6) Uani 1 1 d .
H1 H 0.1425 0.9248 0.6532 0.038 Uiso 1 1 calc R
H2 H 0.1631 1.0300 0.6959 0.038 Uiso 1 1 calc R
H3 H 0.2193 0.9192 0.7155 0.038 Uiso 1 1 calc R
C2 C 0.26231(19) 1.07020(18) 0.55216(11) 0.0236(5) Uani 1 1 d .
H4 H 0.2302 1.1388 0.5650 0.035 Uiso 1 1 calc R
H5 H 0.2081 1.0256 0.5307 0.035 Uiso 1 1 calc R
H6 H 0.3219 1.0833 0.5221 0.035 Uiso 1 1 calc R
Si1 Si 0.31379(5) 0.99887(5) 0.62660(3) 0.01464(12) Uani 1 1 d .
Si2 Si 0.56357(5) 0.89866(4) 0.68562(3) 0.01457(13) Uani 1 1 d .
C3 C 0.37588(18) 0.86912(18) 0.59919(9) 0.0160(5) Uani 1 1 d .
C4 C 0.31945(19) 0.80770(18) 0.55331(10) 0.0204(5) Uani 1 1 d .
H7 H 0.2542 0.8351 0.5363 0.024 Uiso 1 1 calc R
C5 C 0.35519(19) 0.70917(18) 0.53207(11) 0.0224(5) Uani 1 1 d .
H8 H 0.3157 0.6700 0.5005 0.027 Uiso 1 1 calc R
C6 C 0.44931(19) 0.66827(19) 0.55733(11) 0.0228(5) Uani 1 1 d .
H9 H 0.4743 0.5998 0.5438 0.027 Uiso 1 1 calc R
C7 C 0.5070(2) 0.72686(17) 0.60214(11) 0.0201(5) Uani 1 1 d .
H10 H 0.5721 0.6980 0.6186 0.024 Uiso 1 1 calc R
C8 C 0.47315(16) 0.82732(17) 0.62423(11) 0.0154(5) Uani 1 1 d .
Ni1 Ni 0.5000 1.0000 0.767193(16) 0.01372(8) Uani 1 2 d S
P1 P 0.44974(5) 1.11164(5) 0.84123(3) 0.01850(13) Uani 1 1 d .
C9 C 0.30728(16) 1.13642(18) 0.85333(11) 0.0239(6) Uani 1 1 d .
H12 H 0.2984 1.1853 0.8909 0.029 Uiso 1 1 calc R
H13 H 0.2786 1.1734 0.8144 0.029 Uiso 1 1 calc R
C10 C 0.24120(18) 1.03559(19) 0.86538(12) 0.0272(6) Uani 1 1 d .
H14 H 0.2642 1.0020 0.9062 0.041 Uiso 1 1 calc R
H15 H 0.2518 0.9852 0.8293 0.041 Uiso 1 1 calc R
H16 H 0.1651 1.0547 0.8684 0.041 Uiso 1 1 calc R
C11 C 0.4974(2) 1.06090(17) 0.92071(10) 0.0263(6) Uani 1 1 d .
H17 H 0.5695 1.0905 0.9300 0.032 Uiso 1 1 calc R
H18 H 0.4481 1.0853 0.9555 0.032 Uiso 1 1 calc R
C12 C 0.50388(18) 1.24707(19) 0.83804(12) 0.0260(5) Uani 1 1 d .
H19 H 0.4618 1.2899 0.8065 0.031 Uiso 1 1 calc R
H20 H 0.4963 1.2810 0.8814 0.031 Uiso 1 1 calc R
C13 C 0.62176(19) 1.2486(2) 0.81812(13) 0.0387(7) Uani 1 1 d .
H21 H 0.6296 1.2162 0.7749 0.058 Uiso 1 1 calc R
H22 H 0.6640 1.2078 0.8498 0.058 Uiso 1 1 calc R
H23 H 0.6474 1.3229 0.8169 0.058 Uiso 1 1 calc R
H11 H 0.6320(16) 0.8130(15) 0.7043(9) 0.022(6) Uiso 1 1 d .

loop_
_atom_site_aniso_label
_atom_site_aniso_U_11
_atom_site_aniso_U_22
_atom_site_aniso_U_33
_atom_site_aniso_U_23
_atom_site_aniso_U_13
_atom_site_aniso_U_12
C1 0.0208(13) 0.0287(13) 0.0276(14) 0.0020(11) 0.0035(11) -0.0035(10)
C2 0.0300(15) 0.0236(14) 0.0174(12) -0.0028(11) -0.0036(11) 0.0057(10)
Si1 0.0153(3) 0.0150(3) 0.0137(3) 0.0003(3) -0.0001(3) 0.0000(3)
Si2 0.0165(3) 0.0135(3) 0.0137(3) 0.0008(3) 0.0004(2) 0.0013(2)
C3 0.0194(13) 0.0165(13) 0.0122(10) 0.0017(9) 0.0041(9) -0.0042(9)
C4 0.0211(13) 0.0213(13) 0.0187(11) 0.0041(11) -0.0011(10) -0.0045(9)
C5 0.0285(14) 0.0208(13) 0.0179(12) -0.0059(10) 0.0011(11) -0.0079(10)
C6 0.0253(13) 0.0152(12) 0.0279(14) -0.0053(10) 0.0080(11) -0.0023(11)
C7 0.0196(12) 0.0184(12) 0.0223(13) -0.0006(9) 0.0052(11) 0.0000(10)
C8 0.0161(12) 0.0168(12) 0.0133(11) 0.0006(10) 0.0054(10) -0.0044(9)
Ni1 0.0146(2) 0.0157(2) 0.01087(17) 0.000 0.000 0.00105(16)
P1 0.0186(3) 0.0227(3) 0.0142(3) -0.0028(3) 0.0001(3) 0.0029(3)
C9 0.0230(13) 0.0282(14) 0.0203(12) -0.0038(10) 0.0025(10) 0.0073(10)
C10 0.0184(13) 0.0366(15) 0.0264(14) 0.0034(12) 0.0023(11) 0.0030(11)
C11 0.0263(13) 0.0398(14) 0.0129(11) -0.0035(10) -0.0002(11) 0.0071(14)
C12 0.0315(14) 0.0242(13) 0.0223(13) -0.0076(11) -0.0009(12) -0.0008(11)
C13 0.0386(16) 0.0380(17) 0.0396(16) -0.0177(14) 0.0073(13) -0.0177(13)

loop_
_atom_type_symbol
_atom_type_description
_atom_type_scat_dispersion_real
_atom_type_scat_dispersion_imag
_atom_type_scat_source
C C 0.0033 0.0016 'International Tables Vol C Tables 4.2.6.8 and 6.1.1.4'
H H 0.0000 0.0000 'International Tables Vol C Tables 4.2.6.8 and 6.1.1.4'
Si Si 0.0817 0.0704 'International Tables Vol C Tables 4.2.6.8 and 6.1.1.4'
P P 0.1023 0.0942 'International Tables Vol C Tables 4.2.6.8 and 6.1.1.4'
Ni Ni 0.3393 1.1124 'International Tables Vol C Tables 4.2.6.8 and 6.1.1.4'

loop_
_geom_angle_atom_site_label_1
_geom_angle_atom_site_label_2
_geom_angle_atom_site_label_3
_geom_angle
_geom_angle_site_symmetry_1
_geom_angle_site_symmetry_3
Si1 C1 H1 109.5 . .
Si1 C1 H2 109.5 . .
H1 C1 H2 109.5 . .
Si1 C1 H3 109.5 . .
H1 C1 H3 109.5 . .
H2 C1 H3 109.5 . .
Si1 C2 H4 109.5 . .
Si1 C2 H5 109.5 . .
H4 C2 H5 109.5 . .
Si1 C2 H6 109.5 . .
H4 C2 H6 109.5 . .
H5 C2 H6 109.5 . .
C1 Si1 C3 107.25(10) . .
C1 Si1 C2 107.95(11) . .
C3 Si1 C2 107.67(10) . .
C1 Si1 Si2 110.04(8) . 2_675
C3 Si1 Si2 110.93(7) . 2_675
C2 Si1 Si2 112.79(8) . 2_675
C8 Si2 Ni1 123.15(7) . .
C8 Si2 Si1 107.36(6) . 2_675
Ni1 Si2 Si1 108.15(3) . 2_675
C8 Si2 H11 100.6(8) . .
Ni1 Si2 H11 115.7(8) . .
Si1 Si2 H11 99.1(8) 2_675 .
C4 C3 C8 118.2(2) . .
C4 C3 Si1 117.67(18) . .
C8 C3 Si1 124.07(15) . .
C5 C4 C3 122.5(2) . .
C5 C4 H7 118.8 . .
C3 C4 H7 118.8 . .
C4 C5 C6 119.0(2) . .
C4 C5 H8 120.5 . .
C6 C5 H8 120.5 . .
C7 C6 C5 119.9(2) . .
C7 C6 H9 120.0 . .
C5 C6 H9 120.0 . .
C6 C7 C8 122.3(2) . .
C6 C7 H10 118.9 . .
C8 C7 H10 118.9 . .
C7 C8 C3 118.1(2) . .
C7 C8 Si2 116.94(16) . .
C3 C8 Si2 124.99(16) . .
P1 Ni1 P1 90.19(3) . 2_675
P1 Ni1 Si2 173.61(2) . .
P1 Ni1 Si2 93.50(2) 2_675 .
P1 Ni1 Si2 93.50(2) . 2_675
P1 Ni1 Si2 173.61(2) 2_675 2_675
Si2 Ni1 Si2 83.32(3) . 2_675
C12 P1 C9 102.09(10) . .
C12 P1 C11 103.30(11) . .
C9 P1 C11 104.52(11) . .
C12 P1 Ni1 117.78(8) . .
C9 P1 Ni1 119.33(7) . .
C11 P1 Ni1 108.01(7) . .
C10 C9 P1 114.20(15) . .
C10 C9 H12 108.7 . .
P1 C9 H12 108.7 . .
C10 C9 H13 108.7 . .
P1 C9 H13 108.7 . .
H12 C9 H13 107.6 . .
C9 C10 H14 109.5 . .
C9 C10 H15 109.5 . .
H14 C10 H15 109.5 . .
C9 C10 H16 109.5 . .
H14 C10 H16 109.5 . .
H15 C10 H16 109.5 . .
C11 C11 P1 110.83(10) 2_675 .
C11 C11 H17 109.5 2_675 .
P1 C11 H17 109.5 . .
C11 C11 H18 109.5 2_675 .
P1 C11 H18 109.5 . .
H17 C11 H18 108.1 . .
C13 C12 P1 112.26(16) . .
C13 C12 H19 109.2 . .
P1 C12 H19 109.2 . .
C13 C12 H20 109.2 . .
P1 C12 H20 109.2 . .
H19 C12 H20 107.9 . .
C12 C13 H21 109.5 . .
C12 C13 H22 109.5 . .
H21 C13 H22 109.5 . .
C12 C13 H23 109.5 . .
H21 C13 H23 109.5 . .
H22 C13 H23 109.5 . .

loop_
_geom_bond_atom_site_label_1
_geom_bond_atom_site_label_2
_geom_bond_distance
_geom_bond_site_symmetry_2
C1 Si1 1.877(2) .
C1 H1 0.9800 .
C1 H2 0.9800 .
C1 H3 0.9800 .
C2 Si1 1.882(2) .
C2 H4 0.9800 .
C2 H5 0.9800 .
C2 H6 0.9800 .
Si1 C3 1.880(2) .
Si1 Si2 2.3329(8) 2_675
Si2 C8 1.912(2) .
Si2 Ni1 2.2440(6) .
Si2 Si1 2.3329(8) 2_675
Si2 H11 1.420(19) .
C3 C4 1.404(3) .
C3 C8 1.417(3) .
C4 C5 1.378(3) .
C4 H7 0.9500 .
C5 C6 1.381(3) .
C5 H8 0.9500 .
C6 C7 1.378(3) .
C6 H9 0.9500 .
C7 C8 1.398(3) .
C7 H10 0.9500 .
Ni1 P1 2.1554(6) .
Ni1 P1 2.1554(6) 2_675
Ni1 Si2 2.2440(6) 2_675
P1 C12 1.820(2) .
P1 C9 1.820(2) .
P1 C11 1.850(2) .
C9 C10 1.523(3) .
C9 H12 0.9900 .
C9 H13 0.9900 .
C10 H14 0.9800 .
C10 H15 0.9800 .
C10 H16 0.9800 .
C11 C11 1.520(4) 2_675
C11 H17 0.9900 .
C11 H18 0.9900 .
C12 C13 1.526(3) .
C12 H19 0.9900 .
C12 H20 0.9900 .
C13 H21 0.9800 .
C13 H22 0.9800 .
C13 H23 0.9800 .
